data_2312025
loop_
_publ_author_name
'Piro, O. E.'
'Echeverr\'ia, G A'
'Baran, E. J.'

_publ_section_title
;
 Spontaneous enanti-omorphism in poly-phased alkaline salts of
 tris-(oxalato)ferrate(III): crystal structure of cubic
 NaRb<sub>5</sub>[Fe(C<sub>2</sub>O<sub>4</sub>)<sub>3</sub>]<sub>2</sub>.
;
_journal_coeditor_code HB7735
_journal_issue 'Pt 7'
_journal_name_full 'Acta crystallographica. Section E, Crystallographic communications'
_journal_page_first 905
_journal_page_last 909
_journal_paper_doi 10.1107/S2056989018008022
_journal_volume 74
_journal_year 2018
_chemical_formula_iupac 'Na Rb5 [Fe (C2 O4)3]2'
_chemical_formula_sum 'C12 Fe2 Na O24 Rb5'
_chemical_formula_weight 1090.16
_chemical_name_systematic 'sodium and rubidium tris(oxalate)ferrate(III)'
_space_group_crystal_system cubic
_space_group_IT_number 213
_space_group_name_Hall 'P 4bd 2ab 3'
_space_group_name_H-M_alt 'P 41 3 2'
_atom_sites_solution_primary dual
_audit_creation_method SHELXL-2014/7
_cell_angle_alpha 90
_cell_angle_beta 90
_cell_angle_gamma 90
_cell_formula_units_Z 4
_cell_length_a 13.7995(3)
_cell_length_b 13.7995(3)
_cell_length_c 13.7995(3)
_cell_measurement_reflns_used 1328
_cell_measurement_temperature 293(2)
_cell_measurement_theta_max 27.3250
_cell_measurement_theta_min 4.4250
_cell_volume 2627.79(10)
_computing_cell_refinement
;
CrysAlisPro (Rigaku OD, 2015)
;
_computing_data_collection
;
CrysAlisPro (Rigaku OD, 2015)
;
_computing_data_reduction
;
CrysAlisPro (Rigaku OD, 2015)
;
_computing_molecular_graphics
;
ORTEP-3 for Windows (Farrugia, 2012)
;
_computing_publication_material
;
SHELXL2014 (Sheldrick, 2015b)
;
_computing_structure_refinement
;
SHELXL2014 (Sheldrick, 2015b)
;
_computing_structure_solution
;
SHELXT (Sheldrick, 2015a)
;
_diffrn_ambient_temperature 293(2)
_diffrn_detector_area_resol_mean 16.0604
_diffrn_measured_fraction_theta_full 0.996
_diffrn_measured_fraction_theta_max 0.994
_diffrn_measurement_device 'four-circle diffractometer'
_diffrn_measurement_device_type 'Rigaku Oxford Diffraction Xcalibur, Eos, Gemini'
_diffrn_measurement_method '\w scans'
_diffrn_radiation_monochromator graphite
_diffrn_radiation_type 'Mo K\a'
_diffrn_radiation_wavelength 0.71073
_diffrn_reflns_av_R_equivalents 0.0383
_diffrn_reflns_limit_h_max 16
_diffrn_reflns_limit_h_min -14
_diffrn_reflns_limit_k_max 10
_diffrn_reflns_limit_k_min -14
_diffrn_reflns_limit_l_max 16
_diffrn_reflns_limit_l_min -17
_diffrn_reflns_number 4284
_diffrn_reflns_theta_full 25.242
_diffrn_reflns_theta_max 26.963
_diffrn_reflns_theta_min 3.301
_exptl_absorpt_coefficient_mu 10.429
_exptl_absorpt_correction_T_max 1.00000
_exptl_absorpt_correction_T_min 0.78627
_exptl_absorpt_correction_type multi-scan
_exptl_absorpt_process_details
;
(CrysAlisPro; Rigaku OD, 2015)
;
_exptl_crystal_colour green
_exptl_crystal_density_diffrn 2.756
_exptl_crystal_description fragment
_exptl_crystal_F_000 2048
_exptl_crystal_size_max 0.484
_exptl_crystal_size_mid 0.349
_exptl_crystal_size_min 0.251
_refine_diff_density_max 1.016
_refine_diff_density_min -0.950
_refine_ls_abs_structure_details
;
Flack <i>x</i> determined using 251 quotients
[(<i>I</i>^+^)-(<i>I</i>^-^)]/[(<i>I</i>^+^)+(<i>I</i>^-^)]
(Parsons <i>et al.</i>, 2013).
;
_refine_ls_abs_structure_Flack -0.003(10)
_refine_ls_extinction_method none
_refine_ls_goodness_of_fit_ref 1.023
_refine_ls_hydrogen_treatment undef
_refine_ls_matrix_type full
_refine_ls_number_parameters 68
_refine_ls_number_reflns 961
_refine_ls_number_restraints 0
_refine_ls_restrained_S_all 1.023
_refine_ls_R_factor_all 0.0478
_refine_ls_R_factor_gt 0.0316
_refine_ls_shift/su_max 0.000
_refine_ls_shift/su_mean 0.000
_refine_ls_structure_factor_coef Fsqd
_refine_ls_weighting_details 'w=1/[\s^2^(Fo^2^)+(0.0310P)^2^+3.9422P] where P=(Fo^2^+2Fc^2^)/3'
_refine_ls_weighting_scheme calc
_refine_ls_wR_factor_gt 0.0612
_refine_ls_wR_factor_ref 0.0681
_reflns_number_gt 814
_reflns_number_total 961
_reflns_threshold_expression 'I > 2\s(I)'
_cod_data_source_file hb7735sup1.cif
_cod_data_source_block P4132
_cod_original_cell_volume 2627.79(17)
_cod_database_code 2312025
_shelx_space_group_comment
;
The symmetry employed for this shelxl refinement is uniquely defined
by the following loop, which should always be used as a source of
symmetry information in preference to the above space-group names.
They are only intended as comments.
;
_shelx_estimated_absorpt_t_min 0.081
_shelx_estimated_absorpt_t_max 0.179

loop_
_space_group_symop_operation_xyz
'x, y, z'
'-x+1/2, -y, z+1/2'
'-x, y+1/2, -z+1/2'
'x+1/2, -y+1/2, -z'
'z, x, y'
'z+1/2, -x+1/2, -y'
'-z+1/2, -x, y+1/2'
'-z, x+1/2, -y+1/2'
'y, z, x'
'-y, z+1/2, -x+1/2'
'y+1/2, -z+1/2, -x'
'-y+1/2, -z, x+1/2'
'y+3/4, x+1/4, -z+1/4'
'-y+3/4, -x+3/4, -z+3/4'
'y+1/4, -x+1/4, z+3/4'
'-y+1/4, x+3/4, z+1/4'
'x+3/4, z+1/4, -y+1/4'
'-x+1/4, z+3/4, y+1/4'
'-x+3/4, -z+3/4, -y+3/4'
'x+1/4, -z+1/4, y+3/4'
'z+3/4, y+1/4, -x+1/4'
'z+1/4, -y+1/4, x+3/4'
'-z+1/4, y+3/4, x+1/4'
'-z+3/4, -y+3/4, -x+3/4'

loop_
_atom_site_type_symbol
_atom_site_label
_atom_site_fract_x
_atom_site_fract_y
_atom_site_fract_z
_atom_site_U_iso_or_equiv
_atom_site_adp_type
_atom_site_calc_flag
_atom_site_occupancy
C C1 0.1366(5) 0.5569(4) 0.1362(5) 0.0228(14) Uani d 1
C C2 0.0522(5) 0.5213(5) 0.2007(5) 0.0256(15) Uani d 1
O O11 0.1218(3) 0.5418(3) 0.0448(3) 0.0254(10) Uani d 1
O O12 -0.0240(3) 0.4977(3) 0.1533(3) 0.0291(10) Uani d 1
O O21 0.2066(3) 0.5967(3) 0.1708(3) 0.0327(11) Uani d 1
O O22 0.0621(4) 0.5170(4) 0.2882(4) 0.0422(14) Uani d 1
Fe Fe -0.01047(6) 0.48953(6) 0.01047(6) 0.0218(4) Uani d 1
Rb Rb1 0.24391(5) 0.50609(5) 0.3750 0.0291(2) Uani d 1
Rb Rb2 -0.07858(6) 0.57858(6) 0.42142(6) 0.0451(4) Uani d 1
Na Na 0.3750 0.6250 0.1250 0.0234(12) Uani d 1

loop_
_atom_site_aniso_label
_atom_site_aniso_U_11
_atom_site_aniso_U_22
_atom_site_aniso_U_33
_atom_site_aniso_U_12
_atom_site_aniso_U_13
_atom_site_aniso_U_23
C1 0.018(3) 0.024(3) 0.027(4) 0.007(3) -0.001(3) 0.001(3)
C2 0.026(4) 0.034(4) 0.017(3) 0.006(3) 0.003(3) -0.001(3)
O11 0.023(2) 0.032(3) 0.022(3) -0.003(2) 0.002(2) -0.0003(18)
O12 0.020(2) 0.042(3) 0.025(3) -0.005(2) 0.0052(18) -0.005(2)
O21 0.022(3) 0.041(3) 0.036(3) -0.003(2) -0.005(2) 0.000(2)
O22 0.032(3) 0.069(4) 0.025(3) -0.001(3) 0.003(2) 0.002(3)
Fe 0.0218(4) 0.0218(4) 0.0218(4) 0.0003(4) -0.0003(4) -0.0003(4)
Rb1 0.0292(3) 0.0292(3) 0.0290(5) 0.0020(4) -0.0047(3) -0.0047(3)
Rb2 0.0451(4) 0.0451(4) 0.0451(4) -0.0124(4) 0.0124(4) -0.0124(4)
Na 0.0234(12) 0.0234(12) 0.0234(12) -0.0014(15) -0.0014(15) 0.0014(15)

loop_
_atom_type_symbol
_atom_type_description
_atom_type_scat_dispersion_real
_atom_type_scat_dispersion_imag
_atom_type_scat_source
C C 0.0033 0.0016 'International Tables Vol C Tables 4.2.6.8 and 6.1.1.4'
O O 0.0106 0.0060 'International Tables Vol C Tables 4.2.6.8 and 6.1.1.4'
Fe Fe 0.3463 0.8444 'International Tables Vol C Tables 4.2.6.8 and 6.1.1.4'
Rb Rb -0.9393 2.9676 'International Tables Vol C Tables 4.2.6.8 and 6.1.1.4'
Na Na 0.0362 0.0249 'International Tables Vol C Tables 4.2.6.8 and 6.1.1.4'

loop_
_geom_angle_atom_site_label_1
_geom_angle_atom_site_label_2
_geom_angle_atom_site_label_3
_geom_angle_site_symmetry_1
_geom_angle_site_symmetry_3
_geom_angle
_geom_angle_publ_flag
O21 C1 O11 . . 125.7(6) n
O21 C1 C2 . . 121.2(6) n
O11 C1 C2 . . 113.0(5) n
O21 C1 Rb1 . 7_564 82.8(4) ?
O11 C1 Rb1 . 7_564 66.1(3) ?
C2 C1 Rb1 . 7_564 123.0(4) ?
O21 C1 Rb1 . . 53.9(3) ?
O11 C1 Rb1 . . 154.8(4) ?
C2 C1 Rb1 . . 74.1(3) ?
Rb1 C1 Rb1 7_564 . 131.92(18) ?
O22 C2 O12 . . 125.9(6) n
O22 C2 C1 . . 120.2(6) n
O12 C2 C1 . . 113.9(5) n
O22 C2 Rb1 . . 41.2(3) ?
O12 C2 Rb1 . . 159.2(4) ?
C1 C2 Rb1 . . 81.3(3) ?
O22 C2 Rb2 . . 39.9(3) ?
O12 C2 Rb2 . . 94.4(4) ?
C1 C2 Rb2 . . 142.1(4) ?
Rb1 C2 Rb2 . . 79.41(13) ?
C1 O11 Fe . . 115.3(4) n
C1 O11 Rb1 . 7_564 90.7(3) n
Fe O11 Rb1 . 7_564 108.83(17) n
C1 O11 Rb1 . 2_564 133.3(4) n
Fe O11 Rb1 . 2_564 106.92(16) n
Rb1 O11 Rb1 7_564 2_564 93.89(12) n
C2 O12 Fe . . 116.4(4) n
C2 O12 Rb2 . 15_454 133.5(4) n
Fe O12 Rb2 . 15_454 95.68(16) n
C1 O21 Na . . 137.0(4) n
C1 O21 Rb1 . . 107.8(4) n
Na O21 Rb1 . . 98.10(14) n
C1 O21 Rb1 . 7_564 76.2(4) n
Na O21 Rb1 . 7_564 92.25(14) n
Rb1 O21 Rb1 . 7_564 158.07(17) n
C2 O22 Rb1 . . 122.0(4) n
C2 O22 Rb2 . . 124.0(5) n
Rb1 O22 Rb2 . . 110.97(18) n
O12 Fe O12 . 8 88.19(18) n
O12 Fe O12 . 11_455 88.19(18) n
O12 Fe O12 8 11_455 88.19(18) n
O12 Fe O11 . 11_455 161.01(17) n
O12 Fe O11 8 11_455 106.36(18) n
O12 Fe O11 11_455 11_455 80.31(17) n
O12 Fe O11 . 8 106.35(18) n
O12 Fe O11 8 8 80.31(17) n
O12 Fe O11 11_455 8 161.01(17) n
O11 Fe O11 11_455 8 88.44(18) n
O12 Fe O11 . . 80.31(17) n
O12 Fe O11 8 . 161.01(17) n
O12 Fe O11 11_455 . 106.36(18) n
O11 Fe O11 11_455 . 88.43(18) n
O11 Fe O11 8 . 88.43(18) n
O22 Rb1 O22 14 . 95.0(2) n
O22 Rb1 O11 14 10_655 83.52(14) n
O22 Rb1 O11 . 10_655 152.04(13) n
O22 Rb1 O11 14 23_545 152.04(13) n
O22 Rb1 O11 . 23_545 83.52(14) n
O11 Rb1 O11 10_655 23_545 110.46(16) n
O22 Rb1 O11 14 2_565 84.14(13) n
O22 Rb1 O11 . 2_565 152.50(13) n
O11 Rb1 O11 10_655 2_565 55.34(16) n
O11 Rb1 O11 23_545 2_565 84.61(12) n
O22 Rb1 O11 14 13_455 152.49(13) n
O22 Rb1 O11 . 13_455 84.14(13) n
O11 Rb1 O11 10_655 13_455 84.61(12) n
O11 Rb1 O11 23_545 13_455 55.34(16) n
O11 Rb1 O11 2_565 13_455 108.96(17) n
O22 Rb1 O21 14 14 56.08(13) n
O22 Rb1 O21 . 14 91.06(13) n
O11 Rb1 O21 10_655 14 110.57(12) n
O11 Rb1 O21 23_545 14 95.97(11) n
O11 Rb1 O21 2_565 14 65.63(12) n
O11 Rb1 O21 13_455 14 151.23(11) n
O22 Rb1 O21 14 . 91.06(13) n
O22 Rb1 O21 . . 56.09(13) n
O11 Rb1 O21 10_655 . 95.97(11) n
O11 Rb1 O21 23_545 . 110.57(12) n
O11 Rb1 O21 2_565 . 151.23(11) n
O11 Rb1 O21 13_455 . 65.63(12) n
O21 Rb1 O21 14 . 132.93(17) n
O22 Rb1 O21 14 23_545 114.16(14) n
O22 Rb1 O21 . 23_545 64.53(13) n
O11 Rb1 O21 10_655 23_545 141.04(12) n
O11 Rb1 O21 23_545 23_545 40.54(11) n
O11 Rb1 O21 2_565 23_545 90.67(11) n
O11 Rb1 O21 13_455 23_545 90.36(11) n
O21 Rb1 O21 14 23_545 62.26(16) n
O21 Rb1 O21 . 23_545 116.94(14) n
C1 Rb1 O21 10_655 23_545 160.09(13) n
C1 Rb1 O21 23_545 23_545 20.95(13) n
O22 Rb1 O21 14 10_655 64.53(13) n
O22 Rb1 O21 . 10_655 114.16(14) n
O11 Rb1 O21 10_655 10_655 40.54(11) n
O11 Rb1 O21 23_545 10_655 141.04(12) n
O11 Rb1 O21 2_565 10_655 90.36(11) n
O11 Rb1 O21 13_455 10_655 90.67(11) n
O21 Rb1 O21 14 10_655 116.94(14) n
O21 Rb1 O21 . 10_655 62.26(16) n
C1 Rb1 O21 10_655 10_655 20.95(13) n
C1 Rb1 O21 23_545 10_655 160.09(13) n
O21 Rb1 O21 23_545 10_655 178.23(16) n
O22 Rb2 O22 . 12_565 116.26(7) n
O22 Rb2 O22 . 6_456 116.26(7) n
O22 Rb2 O22 12_565 6_456 116.26(7) n
O22 Rb2 O12 . 19_455 89.16(13) n
O22 Rb2 O12 12_565 19_455 131.71(15) n
O22 Rb2 O12 6_456 19_455 81.59(14) n
O22 Rb2 O12 . 16 131.71(15) n
O22 Rb2 O12 12_565 16 81.59(14) n
O22 Rb2 O12 6_456 16 89.16(13) n
O12 Rb2 O12 19_455 16 52.74(13) n
O22 Rb2 O12 . 21_455 81.59(14) n
O22 Rb2 O12 12_565 21_455 89.16(13) n
O22 Rb2 O12 6_456 21_455 131.71(15) n
O12 Rb2 O12 19_455 21_455 52.74(13) n
O12 Rb2 O12 16 21_455 52.74(13) n
O21 Na O21 . 10_655 86.98(16) n
O21 Na O21 . 13_455 76.2(2) n
O21 Na O21 10_655 13_455 121.3(2) n
O21 Na O21 . 19 145.5(2) n
O21 Na O21 10_655 19 76.2(2) n
O21 Na O21 13_455 19 86.97(16) n
O21 Na O21 . 7_564 86.97(16) n
O21 Na O21 10_655 7_564 86.97(16) n
O21 Na O21 13_455 7_564 145.5(2) n
O21 Na O21 19 7_564 121.3(2) n
O21 Na O21 . 22_564 121.3(2) n
O21 Na O21 10_655 22_564 145.5(2) n
O21 Na O21 13_455 22_564 86.97(16) n
O21 Na O21 19 22_564 86.97(16) n
O21 Na O21 7_564 22_564 76.2(2) n

loop_
_geom_bond_atom_site_label_1
_geom_bond_atom_site_label_2
_geom_bond_site_symmetry_2
_geom_bond_distance
_geom_bond_publ_flag
C1 O21 . 1.210(7) n
C1 O11 . 1.295(8) n
C1 C2 . 1.546(9) n
C2 O22 . 1.216(8) n
C2 O12 . 1.280(7) n
O11 Fe . 2.019(4) n
O11 Rb1 7_564 3.006(4) n
O11 Rb1 2_564 3.059(4) n
O12 Fe . 1.983(4) n
O12 Rb2 15_454 3.106(4) n
O21 Na . 2.439(4) n
O21 Rb1 . 3.125(5) n
O21 Rb1 7_564 3.357(5) n
O22 Rb1 . 2.785(5) n
O22 Rb2 . 2.805(5) n
Fe O12 8 1.983(4) n
Fe O12 11_455 1.983(4) n
Fe O11 11_455 2.019(4) n
Fe O11 8 2.019(4) n
Rb1 O22 14 2.785(5) n
Rb1 O11 10_655 3.006(4) n
Rb1 O11 23_545 3.006(4) n
Rb1 O11 2_565 3.059(4) n
Rb1 O11 13_455 3.059(4) n
Rb1 O21 14 3.125(5) n
Rb1 O21 23_545 3.357(5) n
Rb1 O21 10_655 3.357(5) n
Rb2 O22 12_565 2.805(5) n
Rb2 O22 6_456 2.805(5) n
Rb2 O12 19_455 3.106(4) n
Rb2 O12 16 3.106(4) n
Rb2 O12 21_455 3.106(4) n
Na O21 10_655 2.439(4) n
Na O21 13_455 2.439(4) n
Na O21 19 2.439(4) n
Na O21 7_564 2.439(4) n
Na O21 22_564 2.439(4) n

loop_
_geom_torsion_atom_site_label_1
_geom_torsion_atom_site_label_2
_geom_torsion_atom_site_label_3
_geom_torsion_atom_site_label_4
_geom_torsion_site_symmetry_1
_geom_torsion_site_symmetry_4
_geom_torsion
O21 C1 C2 O22 . . -13.0(10)
O11 C1 C2 O22 . . 168.7(6)
Rb1 C1 C2 O22 7_564 . -115.7(6)
Rb1 C1 C2 O22 . . 14.4(6)
O21 C1 C2 O12 . . 167.5(6)
O11 C1 C2 O12 . . -10.8(8)
Rb1 C1 C2 O12 7_564 . 64.8(6)
Rb1 C1 C2 O12 . . -165.1(5)
O21 C1 C2 Rb1 . . -27.4(5)
O11 C1 C2 Rb1 . . 154.3(5)
Rb1 C1 C2 Rb1 7_564 . -130.1(3)
O21 C1 C2 Rb2 . . 32.8(10)
O11 C1 C2 Rb2 . . -145.6(5)
Rb1 C1 C2 Rb2 7_564 . -69.9(7)
Rb1 C1 C2 Rb2 . . 60.1(5)
O21 C1 O11 Fe . . -172.2(5)
C2 C1 O11 Fe . . 6.0(6)
Rb1 C1 O11 Fe 7_564 . -111.3(3)
Rb1 C1 O11 Fe . . 107.9(9)
O21 C1 O11 Rb1 . 7_564 -60.9(6)
C2 C1 O11 Rb1 . 7_564 117.3(4)
Rb1 C1 O11 Rb1 . 7_564 -140.8(9)
O21 C1 O11 Rb1 . 2_564 35.0(9)
C2 C1 O11 Rb1 . 2_564 -146.7(4)
Rb1 C1 O11 Rb1 7_564 2_564 96.0(4)
Rb1 C1 O11 Rb1 . 2_564 -44.8(12)
O22 C2 O12 Fe . . -169.1(6)
C1 C2 O12 Fe . . 10.3(7)
Rb1 C2 O12 Fe . . -124.2(11)
Rb2 C2 O12 Fe . . 164.4(2)
O22 C2 O12 Rb2 . 15_454 -40.6(10)
C1 C2 O12 Rb2 . 15_454 138.9(4)
Rb1 C2 O12 Rb2 . 15_454 4.4(16)
Rb2 C2 O12 Rb2 . 15_454 -67.1(5)
O11 C1 O21 Na . . -24.5(10)
C2 C1 O21 Na . . 157.3(4)
Rb1 C1 O21 Na 7_564 . -78.2(5)
Rb1 C1 O21 Na . . 124.2(6)
O11 C1 O21 Rb1 . . -148.7(5)
C2 C1 O21 Rb1 . . 33.2(6)
Rb1 C1 O21 Rb1 7_564 . 157.58(19)
O11 C1 O21 Rb1 . 7_564 53.7(6)
C2 C1 O21 Rb1 . 7_564 -124.4(6)
Rb1 C1 O21 Rb1 . 7_564 -157.58(19)
O12 C2 O22 Rb1 . . 157.6(5)
C1 C2 O22 Rb1 . . -21.9(8)
Rb2 C2 O22 Rb1 . . -158.5(8)
O12 C2 O22 Rb2 . . -43.9(9)
C1 C2 O22 Rb2 . . 136.6(5)
Rb1 C2 O22 Rb2 . . 158.5(8)

_cod_database_fobs_code 2312025
